data_4312075
loop_
_publ_author_name
'Yuichi Shimazaki'
'Stefan Huth'
'Satoru Karasawa'
'Shun Hirota'
'Yoshinori Naruta'
'Osamu Yamauchi'

_publ_section_title
;
 Nickel(II)-Phenoxyl Radical Complexes: Structure-Radical Stability
 Relationship
;
_journal_name_full 'Inorganic Chemistry'
_journal_page_first 7816
_journal_page_last 7822
_journal_paper_doi 10.1021/ic049040k
_journal_volume 43
_journal_year 2004
_chemical_formula_moiety 'C29 H38 Cl N3 O Ni '
_chemical_formula_sum 'C29 H38 Cl N3 Ni O'
_chemical_formula_weight 538.79
_space_group_IT_number 61
_symmetry_cell_setting orthorhombic
_symmetry_Int_Tables_number 61
_symmetry_space_group_name_Hall '-P 2ac 2ab'
_symmetry_space_group_name_H-M 'P b c a'
_cell_angle_alpha 90
_cell_angle_beta 90
_cell_angle_gamma 90
_cell_formula_units_Z 8
_cell_length_a 10.7377(3)
_cell_length_b 15.1861(3)
_cell_length_c 35.4669(9)
_cell_measurement_reflns_used 37170
_cell_measurement_temperature 296.2
_cell_measurement_theta_max 27.5
_cell_measurement_theta_min 1.3
_cell_volume 5783.4(2)
_computing_cell_refinement PROCESS-AUTO
_computing_data_collection PROCESS-AUTO
_computing_data_reduction 'teXsan Ver. 1.11'
_computing_publication_material 'teXsan Ver. 1.11'
_computing_structure_refinement 'teXsan Ver. 1.10'
_computing_structure_solution SIR88
_diffrn_detector_area_resol_mean 10.00
_diffrn_measured_fraction_theta_full 0.9927
_diffrn_measured_fraction_theta_max 0.9927
_diffrn_measurement_device_type 'Rigaku RAXIS-RAPID Imaging Plate'
_diffrn_measurement_method \w
_diffrn_radiation_type 'Mo K\a'
_diffrn_radiation_wavelength 0.7107
_diffrn_reflns_av_R_equivalents 0.099
_diffrn_reflns_limit_h_max 13
_diffrn_reflns_limit_h_min 0
_diffrn_reflns_limit_k_max 19
_diffrn_reflns_limit_k_min 0
_diffrn_reflns_limit_l_max 45
_diffrn_reflns_limit_l_min 0
_diffrn_reflns_number 35419
_diffrn_reflns_theta_full 27.47
_diffrn_reflns_theta_max 27.47
_exptl_absorpt_coefficient_mu 0.788
_exptl_absorpt_correction_T_max 0.924
_exptl_absorpt_correction_T_min 0.549
_exptl_absorpt_correction_type multi-scan
_exptl_absorpt_process_details '(Higashi, 1995)'
_exptl_crystal_colour brown
_exptl_crystal_density_diffrn 1.238
_exptl_crystal_density_method 'not measured'
_exptl_crystal_description prism
_exptl_crystal_size_max 0.500
_exptl_crystal_size_mid 0.110
_exptl_crystal_size_min 0.100
_refine_diff_density_max 1.84
_refine_diff_density_min -1.23
_refine_ls_extinction_method none
_refine_ls_goodness_of_fit_ref 1.033
_refine_ls_hydrogen_treatment noref
_refine_ls_number_parameters 316
_refine_ls_number_reflns 6558
_refine_ls_R_factor_gt 0.0595
_refine_ls_shift/su_max 0.0026
_refine_ls_structure_factor_coef Fsqd
_refine_ls_weighting_details 'w = 1/[\s^2^(Fo^2^) + (0.03000(Max(Fo^2^,0) + 2Fc^2^)/3)^2^]'
_refine_ls_weighting_scheme calc
_refine_ls_wR_factor_ref 0.1507
_reflns_number_gt 2554
_reflns_number_total 6558
_reflns_threshold_expression F^2^>2.0\s(F^2^)
_cod_data_source_file ic049040ksi20040720_024311.cif
_cod_data_source_block NiMepy2
_cod_original_cell_volume 5783.3(3)
_cod_original_formula_sum 'C29 H38 Cl N3 O Ni '
_cod_database_code 4312075

loop_
_symmetry_equiv_pos_as_xyz
x,y,z
1/2+x,1/2-y,-z
-x,1/2+y,1/2-z
1/2-x,-y,1/2+z
-x,-y,-z
1/2-x,1/2+y,z
x,1/2-y,1/2+z
1/2+x,y,1/2-z

loop_
_atom_site_label
_atom_site_type_symbol
_atom_site_fract_x
_atom_site_fract_y
_atom_site_fract_z
_atom_site_U_iso_or_equiv
_atom_site_adp_type
_atom_site_occupancy
_atom_site_calc_flag
_atom_site_refinement_flags
_atom_site_disorder_assembly
_atom_site_disorder_group
Ni(1) Ni 0.03390(7) 0.09494(4) 0.17323(2) 0.0348(2) Uani 1.00 d . . .
Cl(1) Cl -0.1375(2) 0.0307(1) 0.20033(5) 0.0586(5) Uani 1.00 d . . .
O(1) O 0.0836(4) 0.1534(2) 0.12649(10) 0.035(1) Uani 1.00 d . . .
N(1) N -0.0024(4) 0.2151(3) 0.2019(1) 0.038(1) Uani 1.00 d . . .
N(2) N 0.1990(4) 0.1132(3) 0.2009(1) 0.036(1) Uani 1.00 d . . .
N(3) N 0.1197(5) -0.0262(3) 0.1573(1) 0.039(2) Uani 1.00 d . . .
C(1) C -0.1649(6) 0.2641(4) 0.1599(2) 0.064(2) Uani 1.00 d . . .
C(2) C -0.0868(5) 0.2767(4) 0.1943(2) 0.043(2) Uani 1.00 d . . .
C(3) C -0.1013(6) 0.3501(4) 0.2176(2) 0.058(2) Uani 1.00 d . . .
C(4) C -0.0264(7) 0.3585(4) 0.2488(2) 0.066(2) Uani 1.00 d . . .
C(5) C 0.0619(6) 0.2964(4) 0.2558(2) 0.058(2) Uani 1.00 d . . .
C(6) C 0.0715(6) 0.2246(4) 0.2319(2) 0.044(2) Uani 1.00 d . . .
C(7) C 0.1655(6) 0.1531(4) 0.2378(2) 0.053(2) Uani 1.00 d . . .
C(8) C 0.2632(6) 0.0269(4) 0.2044(2) 0.046(2) Uani 1.00 d . . .
C(9) C 0.2374(6) -0.0283(3) 0.1703(2) 0.040(2) Uani 1.00 d . . .
C(10) C 0.3267(6) -0.0829(4) 0.1551(2) 0.052(2) Uani 1.00 d . . .
C(11) C 0.2933(8) -0.1371(4) 0.1256(2) 0.059(2) Uani 1.00 d . . .
C(12) C 0.1740(8) -0.1378(4) 0.1134(2) 0.058(2) Uani 1.00 d . . .
C(13) C 0.0867(7) -0.0824(4) 0.1297(2) 0.050(2) Uani 1.00 d . . .
C(14) C -0.0488(7) -0.0855(5) 0.1183(2) 0.071(3) Uani 1.00 d . . .
C(15) C 0.2749(5) 0.1753(4) 0.1787(2) 0.041(2) Uani 1.00 d . . .
C(16) C 0.2998(5) 0.1473(3) 0.1383(1) 0.032(2) Uani 1.00 d . . .
C(17) C 0.4200(6) 0.1304(4) 0.1262(2) 0.040(2) Uani 1.00 d . . .
C(18) C 0.4466(5) 0.1107(4) 0.0888(2) 0.043(2) Uani 1.00 d . . .
C(19) C 0.3461(6) 0.1156(4) 0.0643(2) 0.042(2) Uani 1.00 d . . .
C(20) C 0.2245(5) 0.1327(3) 0.0738(2) 0.033(2) Uani 1.00 d . . .
C(21) C 0.1983(5) 0.1437(3) 0.1131(2) 0.031(2) Uani 1.00 d . . .
C(22) C 0.5771(6) 0.0854(5) 0.0760(2) 0.062(2) Uani 1.00 d . . .
C(23) C 0.6701(10) 0.135(1) 0.0936(5) 0.37(1) Uani 1.00 d . . .
C(24) C 0.6008(9) 0.097(1) 0.0360(3) 0.203(6) Uani 1.00 d . . .
C(25) C 0.594(1) -0.0075(10) 0.0797(6) 0.33(1) Uani 1.00 d . . .
C(26) C 0.1218(6) 0.1402(4) 0.0443(2) 0.045(2) Uani 1.00 d . . .
C(27) C 0.0558(7) 0.2288(5) 0.0476(2) 0.070(3) Uani 1.00 d . . .
C(28) C 0.0262(7) 0.0666(5) 0.0496(2) 0.072(2) Uani 1.00 d . . .
C(29) C 0.1724(7) 0.1325(5) 0.0043(2) 0.078(3) Uani 1.00 d . . .
H(1) H -0.2216 0.3118 0.1577 0.0760 Uiso 1.00 calc . . .
H(2) H -0.1127 0.2621 0.1384 0.0760 Uiso 1.00 calc . . .
H(3) H -0.2098 0.2105 0.1621 0.0760 Uiso 1.00 calc . . .
H(4) H -0.1624 0.3936 0.2120 0.0686 Uiso 1.00 calc . . .
H(5) H -0.0360 0.4073 0.2654 0.0787 Uiso 1.00 calc . . .
H(6) H 0.1163 0.3023 0.2768 0.0685 Uiso 1.00 calc . . .
H(7) H 0.1310 0.1091 0.2538 0.0627 Uiso 1.00 calc . . .
H(8) H 0.2377 0.1771 0.2493 0.0627 Uiso 1.00 calc . . .
H(9) H 0.3503 0.0362 0.2065 0.0553 Uiso 1.00 calc . . .
H(10) H 0.2336 -0.0028 0.2262 0.0553 Uiso 1.00 calc . . .
H(11) H 0.4096 -0.0829 0.1647 0.0613 Uiso 1.00 calc . . .
H(12) H 0.3537 -0.1740 0.1139 0.0706 Uiso 1.00 calc . . .
H(13) H 0.1498 -0.1763 0.0935 0.0688 Uiso 1.00 calc . . .
H(14) H -0.0740 -0.0291 0.1097 0.0854 Uiso 1.00 calc . . .
H(15) H -0.0596 -0.1275 0.0988 0.0854 Uiso 1.00 calc . . .
H(16) H -0.0979 -0.1019 0.1395 0.0854 Uiso 1.00 calc . . .
H(17) H 0.2330 0.2303 0.1781 0.0483 Uiso 1.00 calc . . .
H(18) H 0.3530 0.1820 0.1910 0.0483 Uiso 1.00 calc . . .
H(19) H 0.4862 0.1321 0.1440 0.0478 Uiso 1.00 calc . . .
H(20) H 0.3631 0.1064 0.0383 0.0504 Uiso 1.00 calc . . .
H(21) H 0.6622 0.1276 0.1202 0.4532 Uiso 1.00 calc . . .
H(22) H 0.7495 0.1112 0.0861 0.4532 Uiso 1.00 calc . . .
H(23) H 0.6639 0.1935 0.0867 0.4532 Uiso 1.00 calc . . .
H(24) H 0.6842 0.0805 0.0306 0.2431 Uiso 1.00 calc . . .
H(25) H 0.5447 0.0634 0.0218 0.2431 Uiso 1.00 calc . . .
H(26) H 0.5908 0.1584 0.0299 0.2431 Uiso 1.00 calc . . .
H(27) H 0.5820 -0.0221 0.1059 0.3987 Uiso 1.00 calc . . .
H(28) H 0.5401 -0.0374 0.0646 0.3987 Uiso 1.00 calc . . .
H(29) H 0.6794 -0.0204 0.0736 0.3987 Uiso 1.00 calc . . .
H(30) H 0.1136 0.2745 0.0425 0.0837 Uiso 1.00 calc . . .
H(31) H -0.0101 0.2309 0.0297 0.0837 Uiso 1.00 calc . . .
H(32) H 0.0235 0.2352 0.0722 0.0837 Uiso 1.00 calc . . .
H(33) H -0.0069 0.0696 0.0743 0.0861 Uiso 1.00 calc . . .
H(34) H -0.0388 0.0739 0.0317 0.0861 Uiso 1.00 calc . . .
H(35) H 0.0656 0.0115 0.0458 0.0861 Uiso 1.00 calc . . .
H(36) H 0.2105 0.0766 0.0012 0.0943 Uiso 1.00 calc . . .
H(37) H 0.1056 0.1385 -0.0131 0.0943 Uiso 1.00 calc . . .
H(38) H 0.2318 0.1776 0.0001 0.0943 Uiso 1.00 calc . . .

loop_
_atom_site_aniso_label
_atom_site_aniso_U_11
_atom_site_aniso_U_22
_atom_site_aniso_U_33
_atom_site_aniso_U_12
_atom_site_aniso_U_13
_atom_site_aniso_U_23
Ni(1) 0.0358(4) 0.0335(3) 0.0352(4) 0.0027(4) 0.0017(4) -0.0036(4)
Cl(1) 0.060(1) 0.0534(10) 0.062(1) -0.0023(10) 0.0270(10) 0.0031(9)
O(1) 0.035(2) 0.037(2) 0.033(2) 0.001(2) -0.001(2) -0.002(2)
N(1) 0.038(3) 0.041(3) 0.036(3) 0.007(2) 0.001(2) -0.006(2)
N(2) 0.046(3) 0.035(3) 0.026(3) 0.007(2) -0.004(2) -0.002(2)
N(3) 0.049(4) 0.029(3) 0.039(3) -0.005(3) 0.007(3) -0.002(2)
C(1) 0.054(5) 0.058(4) 0.080(5) 0.022(4) -0.012(4) -0.009(4)
C(2) 0.030(3) 0.047(4) 0.052(4) 0.000(3) 0.002(3) -0.004(3)
C(3) 0.043(4) 0.035(4) 0.094(6) 0.006(3) 0.004(4) -0.019(4)
C(4) 0.056(5) 0.056(4) 0.085(5) 0.000(4) 0.007(5) -0.038(4)
C(5) 0.044(4) 0.067(4) 0.062(5) 0.000(4) -0.001(3) -0.026(4)
C(6) 0.046(4) 0.049(4) 0.037(4) 0.006(3) 0.000(3) -0.012(3)
C(7) 0.058(5) 0.065(4) 0.035(4) 0.011(4) -0.001(3) -0.008(4)
C(8) 0.047(4) 0.050(4) 0.042(4) 0.015(3) -0.003(3) 0.004(3)
C(9) 0.055(4) 0.031(3) 0.035(4) 0.006(3) 0.006(4) 0.002(3)
C(10) 0.056(5) 0.038(4) 0.060(4) 0.020(4) 0.007(3) 0.003(3)
C(11) 0.076(6) 0.035(4) 0.064(5) 0.017(4) 0.008(4) -0.007(4)
C(12) 0.080(6) 0.032(4) 0.060(5) -0.005(4) 0.008(4) -0.006(4)
C(13) 0.064(4) 0.034(4) 0.051(4) -0.004(4) 0.002(4) 0.005(3)
C(14) 0.069(6) 0.066(5) 0.078(5) -0.021(5) 0.005(4) -0.024(4)
C(15) 0.040(4) 0.042(3) 0.040(4) 0.004(3) -0.014(3) -0.005(3)
C(16) 0.035(3) 0.033(3) 0.027(3) 0.003(3) -0.002(3) -0.003(3)
C(17) 0.032(3) 0.039(3) 0.050(4) -0.002(3) -0.010(3) -0.004(3)
C(18) 0.035(4) 0.050(4) 0.043(4) 0.001(3) 0.011(3) -0.009(3)
C(19) 0.045(4) 0.049(4) 0.032(4) -0.001(3) 0.002(3) -0.011(3)
C(20) 0.031(4) 0.035(3) 0.032(3) -0.001(3) -0.004(3) -0.007(3)
C(21) 0.032(3) 0.025(3) 0.034(4) 0.001(3) -0.003(3) 0.004(3)
C(22) 0.040(4) 0.083(5) 0.061(5) 0.008(4) 0.001(3) -0.015(5)
C(23) 0.037(7) 0.69(4) 0.38(2) -0.05(1) 0.047(10) -0.43(3)
C(24) 0.076(7) 0.43(2) 0.100(8) 0.08(1) 0.040(6) 0.06(1)
C(25) 0.17(2) 0.20(1) 0.61(3) 0.14(1) 0.27(2) 0.19(2)
C(26) 0.045(4) 0.061(4) 0.030(4) 0.003(4) -0.009(3) 0.002(3)
C(27) 0.067(5) 0.090(5) 0.054(4) 0.024(5) -0.019(4) -0.006(4)
C(28) 0.055(5) 0.095(6) 0.065(5) -0.016(5) -0.013(4) -0.019(4)
C(29) 0.076(6) 0.125(7) 0.034(4) 0.011(5) -0.011(4) -0.011(5)

loop_
_atom_type_symbol
_atom_type_description
_atom_type_scat_dispersion_real
_atom_type_scat_dispersion_imag
_atom_type_scat_source
C C 0.003 0.002
;International Tables for Crystallography
(1992, Vol. C, Tables 4.2.6.8 and 6.1.1.1)
;
H H 0.000 0.000
;International Tables for Crystallography
(1992, Vol. C, Table 6.1.1.2)
;
O O 0.011 0.006
;International Tables for Crystallography
(1992, Vol. C, Tables 4.2.6.8 and 6.1.1.1)
;
N N 0.006 0.003
;International Tables for Crystallography
(1992, Vol. C, Tables 4.2.6.8 and 6.1.1.1)
;
Ni Ni 0.339 1.112
;International Tables for Crystallography
(1992, Vol. C, Tables 4.2.6.8 and 6.1.1.1)
;
Cl Cl 0.148 0.159
;International Tables for Crystallography
(1992, Vol. C, Tables 4.2.6.8 and 6.1.1.1)
;

loop_
_geom_angle_atom_site_label_1
_geom_angle_atom_site_label_2
_geom_angle_atom_site_label_3
_geom_angle
_geom_angle_site_symmetry_1
_geom_angle_site_symmetry_2
_geom_angle_site_symmetry_3
_geom_angle_publ_flag
Cl(1) Ni(1) O(1) 140.1(1) . . . yes
Cl(1) Ni(1) N(1) 91.0(1) . . . yes
Cl(1) Ni(1) N(2) 123.5(1) . . . yes
Cl(1) Ni(1) N(3) 95.2(1) . . . yes
O(1) Ni(1) N(1) 93.8(2) . . . yes
O(1) Ni(1) N(2) 96.3(2) . . . yes
O(1) Ni(1) N(3) 92.8(2) . . . yes
N(1) Ni(1) N(2) 79.2(2) . . . yes
N(1) Ni(1) N(3) 161.1(2) . . . yes
N(2) Ni(1) N(3) 82.5(2) . . . yes
Ni(1) O(1) C(21) 120.4(3) . . . yes
Ni(1) N(1) C(2) 129.2(4) . . . yes
Ni(1) N(1) C(6) 111.4(4) . . . yes
C(2) N(1) C(6) 119.4(5) . . . yes
Ni(1) N(2) C(7) 105.6(4) . . . yes
Ni(1) N(2) C(8) 108.8(3) . . . yes
Ni(1) N(2) C(15) 108.0(3) . . . yes
C(7) N(2) C(8) 113.6(4) . . . yes
C(7) N(2) C(15) 110.1(4) . . . yes
C(8) N(2) C(15) 110.5(4) . . . yes
Ni(1) N(3) C(9) 109.5(4) . . . yes
Ni(1) N(3) C(13) 128.7(4) . . . yes
C(9) N(3) C(13) 118.9(5) . . . yes
N(1) C(2) C(1) 117.3(5) . . . yes
N(1) C(2) C(3) 121.1(6) . . . yes
C(1) C(2) C(3) 121.6(6) . . . yes
C(2) C(3) C(4) 119.1(6) . . . yes
C(3) C(4) C(5) 119.4(6) . . . yes
C(4) C(5) C(6) 119.1(6) . . . yes
N(1) C(6) C(5) 121.8(6) . . . yes
N(1) C(6) C(7) 115.7(5) . . . yes
C(5) C(6) C(7) 122.4(6) . . . yes
N(2) C(7) C(6) 109.6(4) . . . yes
N(2) C(8) C(9) 110.1(5) . . . yes
N(3) C(9) C(8) 116.0(5) . . . yes
N(3) C(9) C(10) 122.2(6) . . . yes
C(8) C(9) C(10) 121.7(6) . . . yes
C(9) C(10) C(11) 118.4(6) . . . yes
C(10) C(11) C(12) 119.6(6) . . . yes
C(11) C(12) C(13) 120.2(7) . . . yes
N(3) C(13) C(12) 120.6(7) . . . yes
N(3) C(13) C(14) 117.9(6) . . . yes
C(12) C(13) C(14) 121.5(7) . . . yes
N(2) C(15) C(16) 115.0(4) . . . yes
C(15) C(16) C(17) 120.5(5) . . . yes
C(15) C(16) C(21) 118.2(5) . . . yes
C(17) C(16) C(21) 121.1(5) . . . yes
C(16) C(17) C(18) 121.8(5) . . . yes
C(17) C(18) C(19) 115.3(5) . . . yes
C(17) C(18) C(22) 122.0(6) . . . yes
C(19) C(18) C(22) 122.8(5) . . . yes
C(18) C(19) C(20) 126.6(5) . . . yes
C(19) C(20) C(21) 116.6(5) . . . yes
C(19) C(20) C(26) 122.4(5) . . . yes
C(21) C(20) C(26) 121.1(5) . . . yes
O(1) C(21) C(16) 119.1(5) . . . yes
O(1) C(21) C(20) 122.9(5) . . . yes
C(16) C(21) C(20) 118.0(5) . . . yes
C(18) C(22) C(23) 112.9(7) . . . yes
C(18) C(22) C(24) 115.0(7) . . . yes
C(18) C(22) C(25) 109.8(7) . . . yes
C(23) C(22) C(24) 104(1) . . . yes
C(23) C(22) C(25) 113(1) . . . yes
C(24) C(22) C(25) 100(1) . . . yes
C(20) C(26) C(27) 110.5(5) . . . yes
C(20) C(26) C(28) 110.4(5) . . . yes
C(20) C(26) C(29) 112.0(5) . . . yes
C(27) C(26) C(28) 108.9(6) . . . yes
C(27) C(26) C(29) 107.7(5) . . . yes
C(28) C(26) C(29) 107.2(5) . . . yes

loop_
_geom_bond_atom_site_label_1
_geom_bond_atom_site_label_2
_geom_bond_distance
_geom_bond_site_symmetry_1
_geom_bond_site_symmetry_2
_geom_bond_publ_flag
Ni(1) Cl(1) 2.295(2) . . yes
Ni(1) O(1) 1.954(4) . . yes
Ni(1) N(1) 2.125(4) . . yes
Ni(1) N(2) 2.046(5) . . yes
Ni(1) N(3) 2.134(5) . . yes
O(1) C(21) 1.327(6) . . yes
N(1) C(2) 1.330(7) . . yes
N(1) C(6) 1.337(7) . . yes
N(2) C(7) 1.486(7) . . yes
N(2) C(8) 1.485(7) . . yes
N(2) C(15) 1.475(7) . . yes
N(3) C(9) 1.346(8) . . yes
N(3) C(13) 1.347(7) . . yes
C(1) C(2) 1.491(8) . . yes
C(2) C(3) 1.397(8) . . yes
C(3) C(4) 1.374(9) . . yes
C(4) C(5) 1.359(9) . . yes
C(5) C(6) 1.385(8) . . yes
C(6) C(7) 1.497(8) . . yes
C(8) C(9) 1.495(7) . . yes
C(9) C(10) 1.378(8) . . yes
C(10) C(11) 1.380(8) . . yes
C(11) C(12) 1.352(10) . . yes
C(12) C(13) 1.386(9) . . yes
C(13) C(14) 1.510(10) . . yes
C(15) C(16) 1.518(7) . . yes
C(16) C(17) 1.385(8) . . yes
C(16) C(21) 1.409(7) . . yes
C(17) C(18) 1.388(7) . . yes
C(18) C(19) 1.387(8) . . yes
C(18) C(22) 1.523(8) . . yes
C(19) C(20) 1.373(8) . . yes
C(20) C(21) 1.434(7) . . yes
C(20) C(26) 1.523(7) . . yes
C(22) C(23) 1.40(1) . . yes
C(22) C(24) 1.45(1) . . yes
C(22) C(25) 1.43(1) . . yes
C(26) C(27) 1.525(8) . . yes
C(26) C(28) 1.529(9) . . yes
C(26) C(29) 1.526(8) . . yes
